data_1560550
loop_
_publ_author_name
'Wang, Yi'
'Suen, Nian-Tzu'
'Kunene, Thabiso'
'Stoyko, Stanislav'
'Bobev, Svilen'

_publ_section_title
;
 Synthesis and structural characterization of the Zintl phases
 Na3Ca3TrPn4, Na3Sr3TrPn4, and Na3Eu3TrPn4 (Tr=Al, Ga, In; Pn=P, As, Sb)
;
_journal_name_full 'Journal of Solid State Chemistry'
_journal_page_first 160
_journal_page_last 168
_journal_paper_doi 10.1016/j.jssc.2017.02.026
_journal_volume 249
_journal_year 2017
_chemical_formula_sum 'Eu2.6 In Na3.4 P4'
_chemical_formula_weight 711.96
_space_group_IT_number 186
_space_group_name_Hall 'P 6c -2c'
_space_group_name_H-M_alt 'P 63 m c'
_symmetry_cell_setting hexagonal
_symmetry_space_group_name_H-M 'P 63 m c'
_atom_sites_solution_hydrogens .
_atom_sites_solution_primary direct
_atom_sites_solution_secondary difmap
_cell_angle_alpha 90.00
_cell_angle_beta 90.00
_cell_angle_gamma 120.00
_cell_formula_units_Z 2
_cell_length_a 9.4959(12)
_cell_length_b 9.4959(12)
_cell_length_c 7.3505(18)
_cell_measurement_reflns_used 773
_cell_measurement_temperature 200(2)
_cell_measurement_theta_max 24.50
_cell_measurement_theta_min 2.48
_cell_volume 574.01(17)
_computing_cell_refinement 'Bruker SMART'
_computing_data_collection 'Bruker SMART'
_computing_data_reduction 'Bruker SAINT'
_computing_molecular_graphics 'Bruker SHELXTL'
_computing_publication_material 'Bruker SHELXTL'
_computing_structure_refinement 'SHELXL-97 (Sheldrick, 1997)'
_computing_structure_solution 'SHELXS-97 (Sheldrick, 1990)'
_diffrn_ambient_temperature 200(2)
_diffrn_measured_fraction_theta_full 0.997
_diffrn_measured_fraction_theta_max 0.997
_diffrn_measurement_device_type 'CCD area detector'
_diffrn_measurement_method 'phi and omega scans'
_diffrn_radiation_monochromator graphite
_diffrn_radiation_source 'fine-focus sealed tube'
_diffrn_radiation_type MoK\a
_diffrn_radiation_wavelength 0.71073
_diffrn_reflns_av_R_equivalents 0.1096
_diffrn_reflns_av_sigmaI/netI 0.0517
_diffrn_reflns_limit_h_max 13
_diffrn_reflns_limit_h_min -12
_diffrn_reflns_limit_k_max 13
_diffrn_reflns_limit_k_min -12
_diffrn_reflns_limit_l_max 10
_diffrn_reflns_limit_l_min -10
_diffrn_reflns_number 7800
_diffrn_reflns_theta_full 29.55
_diffrn_reflns_theta_max 29.55
_diffrn_reflns_theta_min 2.48
_exptl_absorpt_coefficient_mu 16.621
_exptl_absorpt_correction_T_max 0.6911
_exptl_absorpt_correction_T_min 0.3807
_exptl_absorpt_correction_type multi-scan
_exptl_absorpt_process_details SADABS
_exptl_crystal_colour grey
_exptl_crystal_density_diffrn 4.119
_exptl_crystal_density_method 'not measured'
_exptl_crystal_description irregular
_exptl_crystal_F_000 620
_exptl_crystal_size_max 0.07
_exptl_crystal_size_mid 0.07
_exptl_crystal_size_min 0.02
_refine_diff_density_max 2.566
_refine_diff_density_min -1.976
_refine_diff_density_rms 0.362
_refine_ls_abs_structure_details 'Flack H D (1983), Acta Cryst. A39, 876-881'
_refine_ls_abs_structure_Flack 0.06(6)
_refine_ls_extinction_method none
_refine_ls_goodness_of_fit_ref 1.147
_refine_ls_hydrogen_treatment .
_refine_ls_matrix_type full
_refine_ls_number_parameters 27
_refine_ls_number_reflns 628
_refine_ls_number_restraints 1
_refine_ls_restrained_S_all 1.146
_refine_ls_R_factor_all 0.0688
_refine_ls_R_factor_gt 0.0533
_refine_ls_shift/su_max 0.000
_refine_ls_shift/su_mean 0.000
_refine_ls_structure_factor_coef Fsqd
_refine_ls_weighting_details 'calc w=1/[\s^2^(Fo^2^)+(0.0760P)^2^+0.0000P] where P=(Fo^2^+2Fc^2^)/3'
_refine_ls_weighting_scheme calc
_refine_ls_wR_factor_gt 0.1295
_refine_ls_wR_factor_ref 0.1350
_reflns_number_gt 523
_reflns_number_total 628
_reflns_threshold_expression >2sigma(I)
_cod_data_source_file JSSC-2017-249-160.cif
_cod_data_source_block Na3Eu3InP4
_cod_depositor_comments
;
The following automatic conversions were performed:

data item '_symmetry_cell_setting' value 'Hexagonal' was changed to
'hexagonal' in accordance with the built-in table derived from the
CIF Core dictionary named 'cif_core.dic' version 2.4.5 last updated
on 2014-11-21.

Automatic conversion script
Id: cif_fix_values 8369 2020-08-20 11:38:08Z andrius 
;
_cod_original_sg_symbol_H-M P6(3)mc
_cod_original_formula_sum 'Eu2.60 In Na3.40 P4'
_cod_database_code 1560550

loop_
_symmetry_equiv_pos_as_xyz
'x, y, z'
'-y, x-y, z'
'-x+y, -x, z'
'-x, -y, z+1/2'
'y, -x+y, z+1/2'
'x-y, x, z+1/2'
'-y, -x, z'
'-x+y, y, z'
'x, x-y, z'
'y, x, z+1/2'
'x-y, -y, z+1/2'
'-x, -x+y, z+1/2'

loop_
_atom_site_label
_atom_site_type_symbol
_atom_site_fract_x
_atom_site_fract_y
_atom_site_fract_z
_atom_site_U_iso_or_equiv
_atom_site_adp_type
_atom_site_occupancy
_atom_site_symmetry_multiplicity
_atom_site_calc_flag
_atom_site_refinement_flags
_atom_site_disorder_assembly
_atom_site_disorder_group
Na Na 0.8636(7) 0.1364(7) 0.9374(14) 0.046(3) Uani 1 2 d S . .
Eu1 Eu 0.47559(7) 0.52441(7) 0.77126(13) 0.0279(4) Uani 0.866(13) 2 d SP . .
Na1 Na 0.47559(7) 0.52441(7) 0.77126(13) 0.0279(4) Uani 0.134(13) 2 d SP . .
In In 0.6667 0.3333 0.6452(3) 0.0255(8) Uani 1 6 d S . .
P1 P 0.8152(4) 0.1848(4) 0.5400(8) 0.0284(13) Uani 1 2 d S . .
P2 P 0.6667 0.3333 0.0000(12) 0.030(2) Uani 1 6 d S . .

loop_
_atom_site_aniso_label
_atom_site_aniso_U_11
_atom_site_aniso_U_22
_atom_site_aniso_U_33
_atom_site_aniso_U_23
_atom_site_aniso_U_13
_atom_site_aniso_U_12
Na 0.046(4) 0.046(4) 0.036(6) 0.004(2) -0.004(2) 0.016(5)
Eu1 0.0366(6) 0.0366(6) 0.0152(5) -0.0017(3) 0.0017(3) 0.0217(5)
Na1 0.0366(6) 0.0366(6) 0.0152(5) -0.0017(3) 0.0017(3) 0.0217(5)
In 0.0326(10) 0.0326(10) 0.0113(11) 0.000 0.000 0.0163(5)
P1 0.034(2) 0.034(2) 0.018(2) -0.0010(12) 0.0010(12) 0.018(3)
P2 0.041(4) 0.041(4) 0.009(4) 0.000 0.000 0.0204(18)

loop_
_atom_type_symbol
_atom_type_description
_atom_type_scat_dispersion_real
_atom_type_scat_dispersion_imag
_atom_type_scat_source
Na Na 0.0362 0.0249 'International Tables Vol C Tables 4.2.6.8 and 6.1.1.4'
In In -0.7276 1.3100 'International Tables Vol C Tables 4.2.6.8 and 6.1.1.4'
Eu Eu -0.1578 3.6682 'International Tables Vol C Tables 4.2.6.8 and 6.1.1.4'
P P 0.1023 0.0942 'International Tables Vol C Tables 4.2.6.8 and 6.1.1.4'

loop_
_geom_angle_atom_site_label_1
_geom_angle_atom_site_label_2
_geom_angle_atom_site_label_3
_geom_angle
_geom_angle_site_symmetry_1
_geom_angle_site_symmetry_3
P1 Na P1 136.7(4) 6_545 5_665
P1 Na P1 108.9(2) 6_545 .
P1 Na P1 108.9(2) 5_665 .
P1 Na P2 102.4(3) 6_545 1_556
P1 Na P2 102.4(3) 5_665 1_556
P1 Na P2 82.8(3) . 1_556
P1 Na Na1 163.7(4) 6_545 3_665
P1 Na Na1 58.64(13) 5_665 3_665
P1 Na Na1 61.77(17) . 3_665
P2 Na Na1 64.36(19) 1_556 3_665
P1 Na Eu1 163.7(4) 6_545 3_665
P1 Na Eu1 58.64(13) 5_665 3_665
P1 Na Eu1 61.77(17) . 3_665
P2 Na Eu1 64.36(19) 1_556 3_665
Na1 Na Eu1 0.00(5) 3_665 3_665
P1 Na Eu1 58.64(13) 6_545 2_655
P1 Na Eu1 163.7(4) 5_665 2_655
P1 Na Eu1 61.77(17) . 2_655
P2 Na Eu1 64.36(19) 1_556 2_655
Na1 Na Eu1 105.6(3) 3_665 2_655
Eu1 Na Eu1 105.6(3) 3_665 2_655
P1 Na Na1 58.64(13) 6_545 2_655
P1 Na Na1 163.7(4) 5_665 2_655
P1 Na Na1 61.77(17) . 2_655
P2 Na Na1 64.36(19) 1_556 2_655
Na1 Na Na1 105.6(3) 3_665 2_655
Eu1 Na Na1 105.6(3) 3_665 2_655
Eu1 Na Na1 0.00(4) 2_655 2_655
P1 Na Na1 58.07(17) 6_545 5
P1 Na Na1 117.6(3) 5_665 5
P1 Na Na1 118.7(3) . 5
P2 Na Na1 50.91(19) 1_556 5
Na1 Na Na1 113.0(3) 3_665 5
Eu1 Na Na1 113.0(3) 3_665 5
Eu1 Na Na1 62.61(13) 2_655 5
Na1 Na Na1 62.61(13) 2_655 5
P1 Na Eu1 58.07(17) 6_545 5
P1 Na Eu1 117.6(3) 5_665 5
P1 Na Eu1 118.7(3) . 5
P2 Na Eu1 50.91(19) 1_556 5
Na1 Na Eu1 113.0(3) 3_665 5
Eu1 Na Eu1 113.0(3) 3_665 5
Eu1 Na Eu1 62.61(13) 2_655 5
Na1 Na Eu1 62.61(13) 2_655 5
Na1 Na Eu1 0.00(5) 5 5
P1 Na Eu1 117.6(3) 6_545 6_655
P1 Na Eu1 58.07(17) 5_665 6_655
P1 Na Eu1 118.7(3) . 6_655
P2 Na Eu1 50.91(19) 1_556 6_655
Na1 Na Eu1 62.61(13) 3_665 6_655
Eu1 Na Eu1 62.61(13) 3_665 6_655
Eu1 Na Eu1 113.0(3) 2_655 6_655
Na1 Na Eu1 113.0(3) 2_655 6_655
Na1 Na Eu1 64.5(2) 5 6_655
Eu1 Na Eu1 64.5(2) 5 6_655
P1 Na Na1 117.6(3) 6_545 6_655
P1 Na Na1 58.07(17) 5_665 6_655
P1 Na Na1 118.7(3) . 6_655
P2 Na Na1 50.91(19) 1_556 6_655
Na1 Na Na1 62.61(13) 3_665 6_655
Eu1 Na Na1 62.61(13) 3_665 6_655
Eu1 Na Na1 113.0(3) 2_655 6_655
Na1 Na Na1 113.0(3) 2_655 6_655
Na1 Na Na1 64.5(2) 5 6_655
Eu1 Na Na1 64.5(2) 5 6_655
Eu1 Na Na1 0.00(4) 6_655 6_655
P2 Eu1 P1 97.96(12) 4_665 5_565
P2 Eu1 P1 97.96(12) 4_665 6
P1 Eu1 P1 86.0(2) 5_565 6
P2 Eu1 In 123.14(14) 4_665 .
P1 Eu1 In 121.72(10) 5_565 .
P1 Eu1 In 121.72(10) 6 .
P2 Eu1 P1 96.21(13) 4_665 3_665
P1 Eu1 P1 95.75(18) 5_565 3_665
P1 Eu1 P1 165.35(11) 6 3_665
In Eu1 P1 45.66(10) . 3_665
P2 Eu1 P1 96.21(13) 4_665 2_655
P1 Eu1 P1 165.35(11) 5_565 2_655
P1 Eu1 P1 95.75(18) 6 2_655
In Eu1 P1 45.66(10) . 2_655
P1 Eu1 P1 79.0(2) 3_665 2_655
P2 Eu1 Na 124.8(2) 4_665 3_665
P1 Eu1 Na 51.22(17) 5_565 3_665
P1 Eu1 Na 119.5(2) 6 3_665
In Eu1 Na 70.94(14) . 3_665
P1 Eu1 Na 53.35(19) 3_665 3_665
P1 Eu1 Na 116.56(17) 2_655 3_665
P2 Eu1 Na 124.8(2) 4_665 2_655
P1 Eu1 Na 119.5(2) 5_565 2_655
P1 Eu1 Na 51.22(17) 6 2_655
In Eu1 Na 70.94(14) . 2_655
P1 Eu1 Na 116.56(17) 3_665 2_655
P1 Eu1 Na 53.35(19) 2_655 2_655
Na Eu1 Na 110.3(4) 3_665 2_655
P2 Eu1 P2 167.7(3) 4_665 1_556
P1 Eu1 P2 91.01(12) 5_565 1_556
P1 Eu1 P2 91.01(12) 6 1_556
In Eu1 P2 44.57(14) . 1_556
P1 Eu1 P2 74.44(13) 3_665 1_556
P1 Eu1 P2 74.44(13) 2_655 1_556
Na Eu1 P2 55.83(19) 3_665 1_556
Na Eu1 P2 55.83(19) 2_655 1_556
P2 Eu1 In 90.03(13) 4_665 4_665
P1 Eu1 In 44.07(11) 5_565 4_665
P1 Eu1 In 44.07(11) 6 4_665
In Eu1 In 146.83(8) . 4_665
P1 Eu1 In 139.81(10) 3_665 4_665
P1 Eu1 In 139.81(11) 2_655 4_665
Na Eu1 In 90.96(14) 3_665 4_665
Na Eu1 In 90.96(14) 2_655 4_665
P2 Eu1 In 102.25(13) 1_556 4_665
P2 Eu1 Eu1 142.76(13) 4_665 4_665
P1 Eu1 Eu1 56.98(9) 5_565 4_665
P1 Eu1 Eu1 56.98(9) 6 4_665
In Eu1 Eu1 94.10(6) . 4_665
P1 Eu1 Eu1 112.10(10) 3_665 4_665
P1 Eu1 Eu1 112.10(10) 2_655 4_665
Na Eu1 Eu1 63.62(19) 3_665 4_665
Na Eu1 Eu1 63.62(19) 2_655 4_665
P2 Eu1 Eu1 49.53(13) 1_556 4_665
In Eu1 Eu1 52.73(4) 4_665 4_665
P2 Eu1 Na1 142.76(13) 4_665 4_665
P1 Eu1 Na1 56.98(9) 5_565 4_665
P1 Eu1 Na1 56.98(9) 6 4_665
In Eu1 Na1 94.10(6) . 4_665
P1 Eu1 Na1 112.10(10) 3_665 4_665
P1 Eu1 Na1 112.10(10) 2_655 4_665
Na Eu1 Na1 63.62(19) 3_665 4_665
Na Eu1 Na1 63.62(19) 2_655 4_665
P2 Eu1 Na1 49.53(13) 1_556 4_665
In Eu1 Na1 52.73(4) 4_665 4_665
Eu1 Eu1 Na1 0.000(19) 4_665 4_665
P1 In P1 111.30(14) 3_665 2_655
P1 In P1 111.30(14) 3_665 .
P1 In P1 111.29(14) 2_655 .
P1 In P2 107.58(15) 3_665 1_556
P1 In P2 107.58(15) 2_655 1_556
P1 In P2 107.58(15) . 1_556
P1 In Eu1 68.17(6) 3_665 2_655
P1 In Eu1 178.85(17) 2_655 2_655
P1 In Eu1 68.17(6) . 2_655
P2 In Eu1 73.58(5) 1_556 2_655
P1 In Na1 68.17(6) 3_665 2_655
P1 In Na1 178.85(17) 2_655 2_655
P1 In Na1 68.17(6) . 2_655
P2 In Na1 73.58(5) 1_556 2_655
Eu1 In Na1 0.00(4) 2_655 2_655
P1 In Eu1 68.17(6) 3_665 .
P1 In Eu1 68.17(6) 2_655 .
P1 In Eu1 178.85(17) . .
P2 In Eu1 73.57(5) 1_556 .
Eu1 In Eu1 112.34(4) 2_655 .
Na1 In Eu1 112.34(4) 2_655 .
P1 In Eu1 178.85(17) 3_665 3_665
P1 In Eu1 68.17(6) 2_655 3_665
P1 In Eu1 68.17(6) . 3_665
P2 In Eu1 73.57(5) 1_556 3_665
Eu1 In Eu1 112.34(4) 2_655 3_665
Na1 In Eu1 112.34(4) 2_655 3_665
Eu1 In Eu1 112.34(4) . 3_665
P1 In Na1 178.85(17) 3_665 3_665
P1 In Na1 68.17(6) 2_655 3_665
P1 In Na1 68.17(6) . 3_665
P2 In Na1 73.57(5) 1_556 3_665
Eu1 In Na1 112.34(4) 2_655 3_665
Na1 In Na1 112.34(4) 2_655 3_665
Eu1 In Na1 112.34(4) . 3_665
Eu1 In Na1 0.00(2) 3_665 3_665
P1 In Eu1 57.39(11) 3_665 4_664
P1 In Eu1 57.39(11) 2_655 4_664
P1 In Eu1 112.82(16) . 4_664
P2 In Eu1 139.60(3) 1_556 4_664
Eu1 In Eu1 121.75(4) 2_655 4_664
Na1 In Eu1 121.75(4) 2_655 4_664
Eu1 In Eu1 66.02(2) . 4_664
Eu1 In Eu1 121.75(4) 3_665 4_664
Na1 In Eu1 121.75(4) 3_665 4_664
P1 In Na1 57.39(11) 3_665 4_664
P1 In Na1 57.39(11) 2_655 4_664
P1 In Na1 112.82(16) . 4_664
P2 In Na1 139.60(3) 1_556 4_664
Eu1 In Na1 121.75(4) 2_655 4_664
Na1 In Na1 121.75(4) 2_655 4_664
Eu1 In Na1 66.02(2) . 4_664
Eu1 In Na1 121.75(4) 3_665 4_664
Na1 In Na1 121.75(4) 3_665 4_664
Eu1 In Na1 0.0 4_664 4_664
In P1 Na 136.5(2) . 6_544
In P1 Na 136.5(2) . 5_664
Na P1 Na 86.6(5) 6_544 5_664
In P1 Na 87.7(3) . .
Na P1 Na 94.5(3) 6_544 .
Na P1 Na 94.5(3) 5_664 .
In P1 Na1 78.54(14) . 5_554
Na P1 Na1 70.1(2) 6_544 5_554
Na P1 Na1 123.8(3) 5_664 5_554
Na P1 Na1 136.22(13) . 5_554
In P1 Eu1 78.54(14) . 5_554
Na P1 Eu1 70.1(2) 6_544 5_554
Na P1 Eu1 123.8(3) 5_664 5_554
Na P1 Eu1 136.22(13) . 5_554
Na1 P1 Eu1 0.00(6) 5_554 5_554
In P1 Na1 78.54(14) . 6_654
Na P1 Na1 123.8(3) 6_544 6_654
Na P1 Na1 70.1(2) 5_664 6_654
Na P1 Na1 136.22(13) . 6_654
Na1 P1 Na1 81.55(15) 5_554 6_654
Eu1 P1 Na1 81.55(15) 5_554 6_654
In P1 Eu1 78.54(14) . 6_654
Na P1 Eu1 123.8(3) 6_544 6_654
Na P1 Eu1 70.1(2) 5_664 6_654
Na P1 Eu1 136.22(13) . 6_654
Na1 P1 Eu1 81.55(15) 5_554 6_654
Eu1 P1 Eu1 81.55(15) 5_554 6_654
Na1 P1 Eu1 0.00(5) 6_654 6_654
In P1 Eu1 66.16(11) . 3_665
Na P1 Eu1 151.0(3) 6_544 3_665
Na P1 Eu1 75.6(2) 5_664 3_665
Na P1 Eu1 64.88(14) . 3_665
Na1 P1 Eu1 138.82(19) 5_554 3_665
Eu1 P1 Eu1 138.82(19) 5_554 3_665
Na1 P1 Eu1 71.55(5) 6_654 3_665
Eu1 P1 Eu1 71.55(5) 6_654 3_665
In P1 Na1 66.16(11) . 3_665
Na P1 Na1 151.0(3) 6_544 3_665
Na P1 Na1 75.6(2) 5_664 3_665
Na P1 Na1 64.88(14) . 3_665
Na1 P1 Na1 138.82(19) 5_554 3_665
Eu1 P1 Na1 138.82(19) 5_554 3_665
Na1 P1 Na1 71.55(5) 6_654 3_665
Eu1 P1 Na1 71.55(5) 6_654 3_665
Eu1 P1 Na1 0.00(3) 3_665 3_665
In P1 Na1 66.16(11) . 2_655
Na P1 Na1 75.6(2) 6_544 2_655
Na P1 Na1 151.0(3) 5_664 2_655
Na P1 Na1 64.88(14) . 2_655
Na1 P1 Na1 71.55(5) 5_554 2_655
Eu1 P1 Na1 71.55(5) 5_554 2_655
Na1 P1 Na1 138.82(19) 6_654 2_655
Eu1 P1 Na1 138.82(19) 6_654 2_655
Eu1 P1 Na1 109.87(18) 3_665 2_655
Na1 P1 Na1 109.87(18) 3_665 2_655
In P1 Eu1 66.16(11) . 2_655
Na P1 Eu1 75.6(2) 6_544 2_655
Na P1 Eu1 151.0(3) 5_664 2_655
Na P1 Eu1 64.88(14) . 2_655
Na1 P1 Eu1 71.55(5) 5_554 2_655
Eu1 P1 Eu1 71.55(5) 5_554 2_655
Na1 P1 Eu1 138.82(19) 6_654 2_655
Eu1 P1 Eu1 138.82(19) 6_654 2_655
Eu1 P1 Eu1 109.87(18) 3_665 2_655
Na1 P1 Eu1 109.87(18) 3_665 2_655
Na1 P1 Eu1 0.00(6) 2_655 2_655
In P2 Na1 130.43(13) 1_554 4_664
In P2 Eu1 130.43(13) 1_554 4_664
Na1 P2 Eu1 0.00(3) 4_664 4_664
In P2 Na1 130.44(13) 1_554 5_554
Na1 P2 Na1 82.47(19) 4_664 5_554
Eu1 P2 Na1 82.47(19) 4_664 5_554
In P2 Eu1 130.44(13) 1_554 5_554
Na1 P2 Eu1 82.47(19) 4_664 5_554
Eu1 P2 Eu1 82.47(19) 4_664 5_554
Na1 P2 Eu1 0.00(6) 5_554 5_554
In P2 Na1 130.43(13) 1_554 6_654
Na1 P2 Na1 82.47(19) 4_664 6_654
Eu1 P2 Na1 82.47(19) 4_664 6_654
Na1 P2 Na1 82.47(19) 5_554 6_654
Eu1 P2 Na1 82.47(19) 5_554 6_654
In P2 Eu1 130.43(13) 1_554 6_654
Na1 P2 Eu1 82.47(19) 4_664 6_654
Eu1 P2 Eu1 82.47(19) 4_664 6_654
Na1 P2 Eu1 82.47(19) 5_554 6_654
Eu1 P2 Eu1 82.47(19) 5_554 6_654
Na1 P2 Eu1 0.00(2) 6_654 6_654
In P2 Na 81.9(2) 1_554 3_664
Na1 P2 Na 73.41(14) 4_664 3_664
Eu1 P2 Na 73.41(14) 4_664 3_664
Na1 P2 Na 73.41(14) 5_554 3_664
Eu1 P2 Na 73.41(14) 5_554 3_664
Na1 P2 Na 147.7(3) 6_654 3_664
Eu1 P2 Na 147.7(3) 6_654 3_664
In P2 Na 81.9(2) 1_554 2_654
Na1 P2 Na 73.41(14) 4_664 2_654
Eu1 P2 Na 73.41(14) 4_664 2_654
Na1 P2 Na 147.7(3) 5_554 2_654
Eu1 P2 Na 147.7(3) 5_554 2_654
Na1 P2 Na 73.41(14) 6_654 2_654
Eu1 P2 Na 73.41(14) 6_654 2_654
Na P2 Na 118.05(11) 3_664 2_654
In P2 Na 81.9(2) 1_554 1_554
Na1 P2 Na 147.7(3) 4_664 1_554
Eu1 P2 Na 147.7(3) 4_664 1_554
Na1 P2 Na 73.41(14) 5_554 1_554
Eu1 P2 Na 73.41(14) 5_554 1_554
Na1 P2 Na 73.41(14) 6_654 1_554
Eu1 P2 Na 73.41(14) 6_654 1_554
Na P2 Na 118.05(11) 3_664 1_554
Na P2 Na 118.05(11) 2_654 1_554
In P2 Eu1 61.85(13) 1_554 1_554
Na1 P2 Eu1 68.584(15) 4_664 1_554
Eu1 P2 Eu1 68.584(15) 4_664 1_554
Na1 P2 Eu1 129.91(5) 5_554 1_554
Eu1 P2 Eu1 129.91(5) 5_554 1_554
Na1 P2 Eu1 129.91(5) 6_654 1_554
Eu1 P2 Eu1 129.91(5) 6_654 1_554
Na P2 Eu1 59.81(10) 3_664 1_554
Na P2 Eu1 59.81(10) 2_654 1_554
Na P2 Eu1 143.8(3) 1_554 1_554
In P2 Eu1 61.85(13) 1_554 2_654
Na1 P2 Eu1 129.91(5) 4_664 2_654
Eu1 P2 Eu1 129.91(5) 4_664 2_654
Na1 P2 Eu1 68.584(15) 5_554 2_654
Eu1 P2 Eu1 68.584(15) 5_554 2_654
Na1 P2 Eu1 129.91(5) 6_654 2_654
Eu1 P2 Eu1 129.91(5) 6_654 2_654
Na P2 Eu1 59.81(10) 3_664 2_654
Na P2 Eu1 143.8(3) 2_654 2_654
Na P2 Eu1 59.81(10) 1_554 2_654
Eu1 P2 Eu1 99.56(16) 1_554 2_654

loop_
_geom_bond_atom_site_label_1
_geom_bond_atom_site_label_2
_geom_bond_distance
_geom_bond_site_symmetry_2
Na P1 2.833(6) 6_545
Na P1 2.833(6) 5_665
Na P1 3.028(12) .
Na P2 3.271(12) 1_556
Na Na1 3.417(6) 3_665
Na Eu1 3.417(6) 3_665
Na Eu1 3.417(6) 2_655
Na Na1 3.417(6) 2_655
Na Na1 3.796(10) 5
Na Eu1 3.796(10) 5
Na Eu1 3.796(10) 6_655
Na Na1 3.796(10) 6_655
Eu1 P2 3.074(6) 4_665
Eu1 P1 3.103(5) 5_565
Eu1 P1 3.103(5) 6
Eu1 In 3.2764(13) .
Eu1 P1 3.325(4) 3_665
Eu1 P1 3.325(4) 2_655
Eu1 Na 3.417(6) 3_665
Eu1 Na 3.417(6) 2_655
Eu1 P2 3.564(4) 1_556
Eu1 In 3.610(2) 4_665
Eu1 Eu1 3.7619(10) 4_665
Eu1 Na1 3.7619(10) 4_665
In P1 2.562(6) 3_665
In P1 2.562(6) 2_655
In P1 2.562(6) .
In P2 2.608(9) 1_556
In Eu1 3.2764(13) 2_655
In Na1 3.2764(13) 2_655
In Eu1 3.2765(13) 3_665
In Na1 3.2765(13) 3_665
In Eu1 3.610(2) 4_664
In Na1 3.610(2) 4_664
P1 Na 2.833(6) 6_544
P1 Na 2.833(6) 5_664
P1 Na1 3.102(5) 5_554
P1 Eu1 3.102(5) 5_554
P1 Na1 3.103(5) 6_654
P1 Eu1 3.103(5) 6_654
P1 Eu1 3.325(4) 3_665
P1 Na1 3.325(4) 3_665
P1 Na1 3.325(4) 2_655
P1 Eu1 3.325(4) 2_655
P2 In 2.608(9) 1_554
P2 Na1 3.074(6) 4_664
P2 Eu1 3.074(6) 4_664
P2 Na1 3.074(6) 5_554
P2 Eu1 3.074(6) 5_554
P2 Na1 3.074(6) 6_654
P2 Eu1 3.074(6) 6_654
P2 Na 3.271(12) 3_664
P2 Na 3.271(12) 2_654
P2 Na 3.271(12) 1_554
P2 Eu1 3.564(4) 1_554
P2 Eu1 3.564(4) 2_654
